data_7063259
loop_
_publ_author_name
'Bardina, Elena E.'
'Matnurov, Egor M.'
'Bakaev, Ivan V.'
'Rakhmanova, Mariana I.'
'Davydova, Maria P.'
'Artem&#x2019;ev, Alexander V.'
'Babak, Maria V.'
'Gushchin, Artem L.'

_publ_section_title
;
 Dinuclear gold(i) complexes with pyrimidine- and m-carborane-based
 bisphosphine ligands: synthesis, structure, photoluminescence and
 cytotoxicity against malignant pleural mesothelioma
;
_journal_issue 26
_journal_name_full 'New Journal of Chemistry'
_journal_page_first 11918
_journal_page_last 11924
_journal_paper_doi 10.1039/D4NJ02047B
_journal_volume 48
_journal_year 2024
_chemical_formula_moiety '2(C30 H38 Au2 B10 Cl2 P2),1.8(C H2 Cl2)'
_chemical_formula_sum 'C61.8 H79.6 Au4 B20 Cl7.6 P4'
_chemical_formula_weight 2219.91
_chemical_properties_physical Light-sensitive,Photo-sensitive
_space_group_crystal_system monoclinic
_space_group_IT_number 15
_space_group_name_Hall '-C 2yc'
_space_group_name_H-M_alt 'C 1 2/c 1'
_atom_sites_solution_hydrogens geom
_atom_sites_solution_primary dual
_atom_sites_solution_secondary difmap
_audit_creation_method SHELXL-2019/3
_audit_update_record
;
2024-06-03 deposited with the CCDC.	2024-06-04 downloaded from the CCDC.
;
_cell_angle_alpha 90
_cell_angle_beta 102.1820(10)
_cell_angle_gamma 90
_cell_formula_units_Z 4
_cell_length_a 32.1688(10)
_cell_length_b 13.7076(4)
_cell_length_c 18.0035(6)
_cell_measurement_reflns_used 9184
_cell_measurement_temperature 150(2)
_cell_measurement_theta_max 29.61
_cell_measurement_theta_min 2.31
_cell_volume 7760.0(4)
_computing_cell_refinement 'SAINT (Bruker-AXS, 2016)'
_computing_data_collection 'APEX3 (Bruker-AXS, 2016)'
_computing_data_reduction 'SAINT (Bruker-AXS, 2016)'
_computing_molecular_graphics 'ShelXle (H\"ubschle, 2011)'
_computing_publication_material 'enCIFer (Allen et al., 2004)'
_computing_structure_refinement 'SHELXL-2019/2 (Sheldrick, 2019)'
_computing_structure_solution 'SHELXT 2018/2 (Sheldrick, 2018)'
_diffrn_ambient_temperature 150(2)
_diffrn_detector PIXEL
_diffrn_detector_area_resol_mean 7.41
_diffrn_detector_type 'Bruker PHOTON III area detector'
_diffrn_measured_fraction_theta_full 1.000
_diffrn_measured_fraction_theta_max 0.998
_diffrn_measurement_details
;
Data collection was performed by Aleksandr S. Sukhikh in XRD Facility of NIIC SB RAS.
;
_diffrn_measurement_device 'three-circle diffractometer'
_diffrn_measurement_device_type 'Bruker D8 Venture diffractometer'
_diffrn_measurement_method '\w and \f scans'
_diffrn_radiation_monochromator 'Incoatec HELIOS multilayer mirrors'
_diffrn_radiation_type MoK\a
_diffrn_radiation_wavelength 0.71073
_diffrn_reflns_av_R_equivalents 0.0343
_diffrn_reflns_av_unetI/netI 0.0312
_diffrn_reflns_Laue_measured_fraction_full 1.000
_diffrn_reflns_Laue_measured_fraction_max 0.998
_diffrn_reflns_limit_h_max 44
_diffrn_reflns_limit_h_min -41
_diffrn_reflns_limit_k_max 19
_diffrn_reflns_limit_k_min -19
_diffrn_reflns_limit_l_max 25
_diffrn_reflns_limit_l_min -24
_diffrn_reflns_number 48239
_diffrn_reflns_point_group_measured_fraction_full 1.000
_diffrn_reflns_point_group_measured_fraction_max 0.998
_diffrn_reflns_theta_full 25.242
_diffrn_reflns_theta_max 29.612
_diffrn_reflns_theta_min 1.910
_diffrn_source 'Incoatec IuS3.0 microfocus X-ray tube'
_exptl_absorpt_coefficient_mu 7.865
_exptl_absorpt_correction_T_max 0.7459
_exptl_absorpt_correction_T_min 0.4785
_exptl_absorpt_correction_type multi-scan
_exptl_absorpt_process_details
;
SADABS 2016/2: Krause, L., Herbst-Irmer, R., Sheldrick G.M. & Stalke D.,
 J. Appl. Cryst. 48 (2015) 3-10
;
_exptl_crystal_colour colorless
_exptl_crystal_density_diffrn 1.900
_exptl_crystal_description 'square plate'
_exptl_crystal_F_000 4088
_exptl_crystal_preparation Luminescent
_exptl_crystal_recrystallization_method 'slow diffusion of diethyl ether into a solution of complex in dichloromethane'
_exptl_crystal_size_max 0.200
_exptl_crystal_size_mid 0.200
_exptl_crystal_size_min 0.080
_refine_diff_density_max 3.430
_refine_diff_density_min -1.859
_refine_diff_density_rms 0.133
_refine_ls_extinction_method none
_refine_ls_goodness_of_fit_ref 1.030
_refine_ls_hydrogen_treatment constr
_refine_ls_matrix_type full
_refine_ls_number_parameters 563
_refine_ls_number_reflns 10914
_refine_ls_number_restraints 564
_refine_ls_restrained_S_all 1.009
_refine_ls_R_factor_all 0.0431
_refine_ls_R_factor_gt 0.0313
_refine_ls_shift/su_max 0.002
_refine_ls_shift/su_mean 0.000
_refine_ls_structure_factor_coef Fsqd
_refine_ls_weighting_details 'w=1/[\s^2^(Fo^2^)+(0.0259P)^2^+44.2983P] where P=(Fo^2^+2Fc^2^)/3'
_refine_ls_weighting_scheme calc
_refine_ls_wR_factor_gt 0.0677
_refine_ls_wR_factor_ref 0.0726
_reflns_Friedel_coverage 0.000
_reflns_number_gt 8991
_reflns_number_total 10914
_reflns_threshold_expression 'I > 2\s(I)'
_cod_data_source_file d4nj02047b2.cif
_cod_data_source_block ES-5
_cod_depositor_comments 'Adding full bibliography for 7063258--7063259.cif.'
_cod_original_sg_symbol_H-M 'C 2/c'
_cod_database_code 7063259
_shelx_shelxl_version_number 2019/3
_shelx_space_group_comment
;
The symmetry employed for this shelxl refinement is uniquely defined
by the following loop, which should always be used as a source of
symmetry information in preference to the above space-group names.
They are only intended as comments.
;
_shelx_estimated_absorpt_t_min 0.302
_shelx_estimated_absorpt_t_max 0.572

loop_
_space_group_symop_operation_xyz
'x, y, z'
'-x, y, -z+1/2'
'x+1/2, y+1/2, z'
'-x+1/2, y+1/2, -z+1/2'
'-x, -y, -z'
'x, -y, z-1/2'
'-x+1/2, -y+1/2, -z'
'x+1/2, -y+1/2, z-1/2'

loop_
_atom_site_label
_atom_site_type_symbol
_atom_site_fract_x
_atom_site_fract_y
_atom_site_fract_z
_atom_site_U_iso_or_equiv
_atom_site_adp_type
_atom_site_occupancy
_atom_site_site_symmetry_order
_atom_site_calc_flag
_atom_site_refinement_flags_posn
_atom_site_refinement_flags_adp
_atom_site_refinement_flags_occupancy
_atom_site_disorder_assembly
_atom_site_disorder_group
Au1 Au 0.35183(2) 0.51889(2) 0.35318(2) 0.03498(5) Uani 1 1 d . . . . .
P1 P 0.43042(3) 0.82041(7) 0.56348(5) 0.0256(2) Uani 1 1 d . . . . .
B1 B 0.37667(14) 0.8040(3) 0.3936(2) 0.0249(8) Uani 1 1 d . . . . .
H1 H 0.404197 0.783198 0.367803 0.030 Uiso 1 1 calc R U . . .
Au2 Au 0.42768(2) 0.92461(2) 0.65834(2) 0.02852(4) Uani 1 1 d . . . . .
Cl2 Cl 0.39199(5) 0.38805(10) 0.40235(7) 0.0576(4) Uani 1 1 d . . . . .
P2 P 0.31767(3) 0.65075(8) 0.29807(6) 0.0279(2) Uani 1 1 d . . . . .
B2 B 0.33567(16) 0.7942(4) 0.5209(3) 0.0338(11) Uani 1 1 d . . . . .
H2 H 0.336488 0.767638 0.580035 0.041 Uiso 1 1 calc R U . . .
B3 B 0.34381(16) 0.9186(4) 0.5015(3) 0.0330(10) Uani 1 1 d . . . . .
H3 H 0.349979 0.974304 0.548109 0.040 Uiso 1 1 calc R U . . .
Cl4 Cl 0.42799(4) 1.02837(8) 0.75753(6) 0.0393(2) Uani 1 1 d . . . . .
B4 B 0.29331(17) 0.8651(4) 0.4705(3) 0.0396(12) Uani 1 1 d . . . . .
H4 H 0.265570 0.884901 0.496020 0.047 Uiso 1 1 calc R U . . .
Cl5 Cl 0.47909(6) 0.68552(11) 0.31345(8) 0.0639(4) Uani 1 1 d . . . . .
B5 B 0.28704(15) 0.8398(4) 0.3724(3) 0.0342(10) Uani 1 1 d . . . . .
H5 H 0.255275 0.842272 0.332351 0.041 Uiso 1 1 calc R U . . .
B6 B 0.31415(15) 0.9475(4) 0.4104(3) 0.0341(10) Uani 1 1 d . . . . .
H6 H 0.300412 1.021897 0.396111 0.041 Uiso 1 1 calc R U . . .
C7 C 0.32705(12) 0.7556(3) 0.3666(2) 0.0274(8) Uani 1 1 d . . . . .
B7 B 0.33404(14) 0.8763(3) 0.3437(3) 0.0290(9) Uani 1 1 d . . . . .
H7 H 0.333088 0.902891 0.284583 0.035 Uiso 1 1 calc R U . . .
C8 C 0.38036(12) 0.8300(3) 0.4884(2) 0.0257(8) Uani 1 1 d . . . . .
B8 B 0.36961(15) 0.9253(3) 0.4238(3) 0.0270(9) Uani 1 1 d . . . . .
H8 H 0.392849 0.984646 0.419009 0.032 Uiso 1 1 calc R U . . .
B9 B 0.30061(16) 0.7450(4) 0.4406(3) 0.0353(11) Uani 1 1 d . . . . .
H9 H 0.277696 0.684843 0.445094 0.042 Uiso 1 1 calc R U . . .
B10 B 0.35598(16) 0.7235(3) 0.4549(3) 0.0301(10) Uani 1 1 d . . . . .
H10 H 0.369986 0.649530 0.470058 0.036 Uiso 1 1 calc R U . . .
C11 C 0.33864(13) 0.6734(3) 0.2127(2) 0.0297(8) Uani 1 1 d . . . . .
C12 C 0.32978(15) 0.6032(4) 0.1544(3) 0.0395(10) Uani 1 1 d . . . . .
C13 C 0.34708(19) 0.6182(4) 0.0900(3) 0.0538(14) Uani 1 1 d . . . . .
H13 H 0.341126 0.572215 0.049639 0.065 Uiso 1 1 calc R U . . .
C14 C 0.3725(2) 0.6975(5) 0.0834(3) 0.0622(17) Uani 1 1 d . . . . .
H14 H 0.383603 0.706113 0.038955 0.075 Uiso 1 1 calc R U . . .
C15 C 0.38154(18) 0.7642(4) 0.1418(3) 0.0498(13) Uani 1 1 d . . . . .
H15 H 0.399107 0.818777 0.137809 0.060 Uiso 1 1 calc R U . . .
C16 C 0.36515(14) 0.7519(3) 0.2063(2) 0.0349(9) Uani 1 1 d . . . . .
H16 H 0.372070 0.797473 0.246776 0.042 Uiso 1 1 calc R U . . .
C23 C 0.30399(17) 0.5124(4) 0.1575(3) 0.0450(11) Uani 1 1 d . . . . .
H23A H 0.274668 0.530465 0.158754 0.067 Uiso 1 1 calc R U . . .
H23B H 0.316336 0.475198 0.203352 0.067 Uiso 1 1 calc R U . . .
H23C H 0.304156 0.472397 0.112478 0.067 Uiso 1 1 calc R U . . .
C24 C 0.47782(12) 0.8433(3) 0.5254(2) 0.0235(7) Uani 1 1 d . . . . .
C25 C 0.47566(12) 0.8837(3) 0.4535(2) 0.0244(7) Uani 1 1 d . . . . .
H25 H 0.448750 0.896984 0.421564 0.029 Uiso 1 1 calc R U . . .
C26 C 0.51280(13) 0.9046(3) 0.4282(2) 0.0270(8) Uani 1 1 d . . . . .
H26 H 0.511239 0.931867 0.379186 0.032 Uiso 1 1 calc R U . . .
C27 C 0.55154(13) 0.8857(3) 0.4745(2) 0.0301(8) Uani 1 1 d . . . . .
H27 H 0.576924 0.899178 0.457365 0.036 Uiso 1 1 calc R U . . .
C28 C 0.55376(13) 0.8472(3) 0.5460(2) 0.0315(9) Uani 1 1 d . . . . .
H28 H 0.580924 0.835281 0.577453 0.038 Uiso 1 1 calc R U . . .
C29 C 0.51769(13) 0.8251(3) 0.5736(2) 0.0277(8) Uani 1 1 d . . . . .
C31 C 0.52358(15) 0.7848(3) 0.6529(2) 0.0376(10) Uani 1 1 d . . . . .
H31A H 0.519081 0.714062 0.650493 0.056 Uiso 1 1 calc R U . . .
H31B H 0.502999 0.815187 0.678842 0.056 Uiso 1 1 calc R U . . .
H31C H 0.552504 0.798898 0.681029 0.056 Uiso 1 1 calc R U . . .
C32 C 0.500000 0.7555(6) 0.250000 0.064(2) Uani 1 2 d S T P . .
H32A H 0.522644 0.798099 0.278789 0.077 Uiso 0.5 1 calc R U P . .
H32B H 0.477355 0.798095 0.221210 0.077 Uiso 0.5 1 calc R U P . .
C1A C 0.2599(3) 0.6537(6) 0.2639(5) 0.0404(14) Uani 0.778(7) 1 d . U P A 1
C2A C 0.2448(2) 0.7273(6) 0.2095(5) 0.0506(16) Uani 0.778(7) 1 d . U P A 1
H2A H 0.264472 0.766017 0.189890 0.061 Uiso 0.778(7) 1 calc R U P A 1
C3A C 0.2013(2) 0.7432(6) 0.1845(5) 0.0619(17) Uani 0.778(7) 1 d . U P A 1
H3A H 0.191015 0.791077 0.147005 0.074 Uiso 0.778(7) 1 calc R U P A 1
C4A C 0.1735(3) 0.6874(7) 0.2159(5) 0.0618(18) Uani 0.778(7) 1 d . U P A 1
H4A H 0.143824 0.699468 0.201483 0.074 Uiso 0.778(7) 1 calc R U P A 1
C5A C 0.1880(2) 0.6149(7) 0.2676(5) 0.0550(16) Uani 0.778(7) 1 d . U P A 1
H5A H 0.167937 0.576842 0.286816 0.066 Uiso 0.778(7) 1 calc R U P A 1
C6A C 0.2311(2) 0.5954(5) 0.2925(4) 0.0453(14) Uani 0.778(7) 1 d . U P A 1
C10A C 0.2442(2) 0.5116(5) 0.3449(4) 0.0533(17) Uani 0.778(7) 1 d . U P A 1
H10A H 0.218949 0.482487 0.358410 0.080 Uiso 0.778(7) 1 calc R U P A 1
H10B H 0.263600 0.534552 0.390994 0.080 Uiso 0.778(7) 1 calc R U P A 1
H10C H 0.258569 0.462597 0.319651 0.080 Uiso 0.778(7) 1 calc R U P A 1
C1B C 0.2439(7) 0.569(2) 0.3194(15) 0.046(2) Uani 0.222(7) 1 d D U P A 2
H1B H 0.262529 0.530310 0.355679 0.056 Uiso 0.222(7) 1 calc R U P A 2
C2B C 0.2338(7) 0.700(2) 0.2229(17) 0.052(2) Uani 0.222(7) 1 d D U P A 2
C3B C 0.2496(9) 0.768(2) 0.1801(19) 0.063(5) Uani 0.222(7) 1 d . U P A 2
H3B1 H 0.270894 0.808196 0.213277 0.094 Uiso 0.222(7) 1 calc R U P A 2
H3B2 H 0.226420 0.809147 0.153296 0.094 Uiso 0.222(7) 1 calc R U P A 2
H3B3 H 0.262898 0.734116 0.142994 0.094 Uiso 0.222(7) 1 calc R U P A 2
C4B C 0.1991(6) 0.5562(16) 0.3065(13) 0.050(3) Uani 0.222(7) 1 d D U P A 2
H4B H 0.186763 0.508095 0.333180 0.060 Uiso 0.222(7) 1 calc R U P A 2
C5B C 0.1735(8) 0.618(2) 0.2520(16) 0.055(3) Uani 0.222(7) 1 d D U P A 2
H5B H 0.143487 0.612247 0.244295 0.066 Uiso 0.222(7) 1 calc R U P A 2
C6B C 0.2597(10) 0.641(2) 0.2767(16) 0.046(3) Uani 0.222(7) 1 d D U P A 2
C7B C 0.1887(7) 0.684(2) 0.2119(17) 0.057(2) Uani 0.222(7) 1 d D U P A 2
H7B H 0.169677 0.720496 0.174913 0.068 Uiso 0.222(7) 1 calc R U P A 2
C17 C 0.43222(17) 0.6963(4) 0.5974(3) 0.0291(11) Uani 0.881(7) 1 d . U P B 3
C18 C 0.44720(16) 0.6161(4) 0.5629(3) 0.0329(11) Uani 0.881(7) 1 d . U P B 3
C19 C 0.4484(2) 0.5258(4) 0.5987(3) 0.0442(14) Uani 0.881(7) 1 d . U P B 3
H19 H 0.458071 0.470469 0.575368 0.053 Uiso 0.881(7) 1 calc R U P B 3
C20 C 0.4359(2) 0.5140(4) 0.6677(4) 0.0515(16) Uani 0.881(7) 1 d . U P B 3
H20 H 0.437609 0.451763 0.691386 0.062 Uiso 0.881(7) 1 calc R U P B 3
C21 C 0.42090(18) 0.5933(4) 0.7013(3) 0.0446(14) Uani 0.881(7) 1 d . U P B 3
H21 H 0.411851 0.585907 0.747961 0.053 Uiso 0.881(7) 1 calc R U P B 3
C22 C 0.41917(18) 0.6836(4) 0.6667(3) 0.0362(12) Uani 0.881(7) 1 d . U P B 3
H22 H 0.408982 0.738181 0.690051 0.043 Uiso 0.881(7) 1 calc R U P B 3
C30 C 0.46276(19) 0.6209(4) 0.4897(3) 0.0367(12) Uani 0.881(7) 1 d . U P B 3
H30A H 0.458557 0.557429 0.464146 0.055 Uiso 0.881(7) 1 calc R U P B 3
H30B H 0.493072 0.637474 0.500676 0.055 Uiso 0.881(7) 1 calc R U P B 3
H30C H 0.446757 0.670921 0.456583 0.055 Uiso 0.881(7) 1 calc R U P B 3
C1C C 0.4312(13) 0.6781(18) 0.5683(18) 0.038(5) Uani 0.119(7) 1 d D U P B 4
C2C C 0.4202(9) 0.6256(18) 0.6275(15) 0.039(5) Uani 0.119(7) 1 d D U P B 4
C3C C 0.4264(9) 0.5249(17) 0.6288(16) 0.039(5) Uani 0.119(7) 1 d D U P B 4
H3C H 0.419120 0.487521 0.668574 0.047 Uiso 0.119(7) 1 calc R U P B 4
C4C C 0.4431(10) 0.4780(17) 0.5730(17) 0.040(5) Uani 0.119(7) 1 d D U P B 4
H4C H 0.448204 0.409714 0.576224 0.048 Uiso 0.119(7) 1 calc R U P B 4
C5C C 0.4524(11) 0.5310(18) 0.5125(16) 0.039(5) Uani 0.119(7) 1 d D U P B 4
H5C H 0.460785 0.498769 0.471327 0.047 Uiso 0.119(7) 1 calc R U P B 4
C6C C 0.4491(12) 0.6320(18) 0.5138(18) 0.038(5) Uani 0.119(7) 1 d D U P B 4
H6C H 0.459219 0.669960 0.477165 0.046 Uiso 0.119(7) 1 calc R U P B 4
C7C C 0.4009(14) 0.669(3) 0.688(2) 0.039(6) Uani 0.119(7) 1 d . U P B 4
H7CA H 0.412308 0.734294 0.699750 0.059 Uiso 0.119(7) 1 calc R U P B 4
H7CB H 0.407721 0.627693 0.733369 0.059 Uiso 0.119(7) 1 calc R U P B 4
H7CC H 0.370000 0.672014 0.669931 0.059 Uiso 0.119(7) 1 calc R U P B 4

loop_
_atom_site_aniso_label
_atom_site_aniso_U_11
_atom_site_aniso_U_22
_atom_site_aniso_U_33
_atom_site_aniso_U_23
_atom_site_aniso_U_13
_atom_site_aniso_U_12
Au1 0.05017(11) 0.02900(8) 0.02887(8) 0.00259(6) 0.01535(7) 0.00219(7)
P1 0.0329(5) 0.0273(5) 0.0194(4) 0.0020(4) 0.0116(4) -0.0007(4)
B1 0.024(2) 0.029(2) 0.023(2) 0.0027(16) 0.0057(16) -0.0017(17)
Au2 0.03508(9) 0.03267(8) 0.02026(7) -0.00089(6) 0.01138(6) 0.00132(6)
Cl2 0.0916(11) 0.0421(6) 0.0403(7) 0.0114(5) 0.0163(7) 0.0198(7)
P2 0.0268(5) 0.0282(5) 0.0304(5) -0.0007(4) 0.0098(4) -0.0050(4)
B2 0.038(3) 0.036(2) 0.033(2) -0.001(2) 0.022(2) -0.009(2)
B3 0.032(2) 0.035(2) 0.036(3) -0.005(2) 0.018(2) -0.001(2)
Cl4 0.0478(6) 0.0420(6) 0.0289(5) -0.0083(4) 0.0097(5) 0.0073(5)
B4 0.034(3) 0.041(3) 0.050(3) -0.009(2) 0.024(2) -0.003(2)
Cl5 0.0935(11) 0.0590(8) 0.0492(8) 0.0015(6) 0.0380(8) 0.0103(8)
B5 0.025(2) 0.032(2) 0.046(3) -0.004(2) 0.011(2) 0.0000(19)
B6 0.025(2) 0.033(2) 0.045(3) -0.004(2) 0.011(2) 0.0031(19)
C7 0.0233(18) 0.0286(19) 0.032(2) 0.0021(16) 0.0101(16) -0.0027(16)
B7 0.024(2) 0.030(2) 0.034(2) 0.0027(18) 0.0063(18) 0.0002(18)
C8 0.0292(19) 0.0262(18) 0.0248(18) -0.0013(14) 0.0127(15) -0.0023(16)
B8 0.028(2) 0.025(2) 0.030(2) -0.0007(17) 0.0109(18) 0.0007(18)
B9 0.032(2) 0.042(3) 0.038(3) -0.001(2) 0.020(2) -0.008(2)
B10 0.037(2) 0.031(2) 0.026(2) 0.0008(18) 0.0174(19) -0.006(2)
C11 0.029(2) 0.036(2) 0.0246(19) 0.0011(16) 0.0055(16) -0.0055(17)
C12 0.041(3) 0.045(3) 0.032(2) -0.0048(19) 0.0060(19) -0.009(2)
C13 0.072(4) 0.063(3) 0.028(2) -0.015(2) 0.014(2) -0.020(3)
C14 0.085(4) 0.073(4) 0.035(3) -0.009(3) 0.028(3) -0.028(3)
C15 0.068(3) 0.054(3) 0.032(2) -0.004(2) 0.022(2) -0.025(3)
C16 0.040(2) 0.042(2) 0.0236(19) -0.0012(17) 0.0092(17) -0.010(2)
C23 0.046(3) 0.042(3) 0.046(3) -0.009(2) 0.007(2) -0.009(2)
C24 0.0300(19) 0.0214(17) 0.0214(17) -0.0011(13) 0.0106(15) -0.0016(15)
C25 0.0269(18) 0.0249(18) 0.0225(17) -0.0031(14) 0.0075(15) -0.0018(15)
C26 0.031(2) 0.0290(19) 0.0237(18) -0.0018(15) 0.0108(16) -0.0020(16)
C27 0.0260(19) 0.032(2) 0.035(2) -0.0061(17) 0.0128(17) -0.0035(17)
C28 0.029(2) 0.033(2) 0.031(2) -0.0024(17) 0.0040(17) 0.0035(17)
C29 0.032(2) 0.0262(19) 0.0232(18) -0.0019(15) 0.0027(15) 0.0017(16)
C31 0.042(2) 0.043(2) 0.026(2) 0.0066(18) 0.0011(18) 0.001(2)
C32 0.075(6) 0.048(4) 0.079(6) 0.000 0.035(5) 0.000
C1A 0.028(2) 0.043(3) 0.051(3) -0.018(2) 0.011(2) -0.009(2)
C2A 0.031(3) 0.051(4) 0.067(4) -0.009(3) 0.003(3) -0.005(3)
C3A 0.035(3) 0.061(4) 0.082(4) -0.018(3) -0.005(3) 0.004(3)
C4A 0.032(3) 0.070(4) 0.081(4) -0.031(3) 0.006(3) -0.001(3)
C5A 0.030(3) 0.066(3) 0.070(4) -0.033(3) 0.012(3) -0.009(3)
C6A 0.031(3) 0.051(3) 0.057(3) -0.022(2) 0.018(2) -0.014(2)
C10A 0.058(4) 0.045(4) 0.066(4) -0.012(3) 0.033(3) -0.019(3)
C1B 0.031(4) 0.052(5) 0.060(5) -0.026(4) 0.018(4) -0.012(4)
C2B 0.030(4) 0.056(4) 0.069(4) -0.019(4) 0.008(4) -0.006(4)
C3B 0.037(8) 0.063(9) 0.086(10) -0.004(7) 0.009(8) -0.001(8)
C4B 0.033(4) 0.058(5) 0.065(5) -0.028(4) 0.023(4) -0.014(4)
C5B 0.032(5) 0.064(5) 0.070(5) -0.030(4) 0.014(4) -0.007(5)
C6B 0.028(4) 0.050(5) 0.060(5) -0.021(4) 0.011(4) -0.009(4)
C7B 0.031(4) 0.064(4) 0.074(5) -0.023(4) 0.008(4) -0.006(4)
C17 0.038(3) 0.028(2) 0.022(2) 0.0046(17) 0.009(2) -0.003(2)
C18 0.038(3) 0.032(2) 0.030(2) 0.0033(19) 0.008(2) 0.004(2)
C19 0.059(4) 0.033(3) 0.042(3) 0.007(2) 0.014(3) 0.005(3)
C20 0.075(4) 0.041(3) 0.042(3) 0.017(2) 0.019(3) 0.004(3)
C21 0.062(4) 0.044(3) 0.030(3) 0.009(2) 0.016(2) -0.009(3)
C22 0.050(3) 0.037(3) 0.025(2) 0.0032(19) 0.015(2) -0.003(2)
C30 0.051(3) 0.029(2) 0.033(3) 0.001(2) 0.016(2) 0.005(2)
C1C 0.045(10) 0.025(8) 0.041(11) 0.009(7) 0.001(8) -0.006(7)
C2C 0.045(10) 0.026(8) 0.042(10) 0.010(7) 0.001(8) -0.008(7)
C3C 0.045(10) 0.026(8) 0.043(11) 0.010(7) 0.001(8) -0.007(7)
C4C 0.045(10) 0.026(8) 0.044(11) 0.010(7) 0.000(8) -0.006(7)
C5C 0.045(10) 0.026(8) 0.043(11) 0.008(7) 0.000(8) -0.005(7)
C6C 0.044(10) 0.025(8) 0.042(11) 0.008(7) 0.001(8) -0.006(8)
C7C 0.048(12) 0.026(10) 0.042(12) 0.011(9) 0.004(9) -0.011(9)

loop_
_atom_type_symbol
_atom_type_description
_atom_type_scat_dispersion_real
_atom_type_scat_dispersion_imag
_atom_type_scat_source
C C 0.0033 0.0016 'International Tables Vol C Tables 4.2.6.8 and 6.1.1.4'
H H 0.0000 0.0000 'International Tables Vol C Tables 4.2.6.8 and 6.1.1.4'
B B 0.0013 0.0007 'International Tables Vol C Tables 4.2.6.8 and 6.1.1.4'
Cl Cl 0.1484 0.1585 'International Tables Vol C Tables 4.2.6.8 and 6.1.1.4'
Au Au -2.0133 8.8022 'International Tables Vol C Tables 4.2.6.8 and 6.1.1.4'
P P 0.1023 0.0942 'International Tables Vol C Tables 4.2.6.8 and 6.1.1.4'

loop_
_geom_angle_atom_site_label_1
_geom_angle_atom_site_label_2
_geom_angle_atom_site_label_3
_geom_angle
_geom_angle_site_symmetry_1
_geom_angle_site_symmetry_3
_geom_angle_publ_flag
P2 Au1 Cl2 173.99(5) . . ?
C17 P1 C24 108.6(2) . . ?
C17 P1 C8 105.7(2) . . ?
C24 P1 C8 112.00(17) . . ?
C24 P1 C1C 100.7(10) . . ?
C8 P1 C1C 95.9(12) . . ?
C17 P1 Au2 110.29(16) . . ?
C24 P1 Au2 110.28(12) . . ?
C8 P1 Au2 109.80(12) . . ?
C1C P1 Au2 127.2(9) . . ?
C7 B1 C8 103.2(3) . . ?
C7 B1 B7 59.7(2) . . ?
C8 B1 B7 105.7(3) . . ?
C7 B1 B8 106.2(3) . . ?
C8 B1 B8 59.4(2) . . ?
B7 B1 B8 59.9(3) . . ?
C7 B1 B10 59.1(3) . . ?
C8 B1 B10 58.1(2) . . ?
B7 B1 B10 108.0(3) . . ?
B8 B1 B10 107.5(3) . . ?
P1 Au2 Cl4 177.35(4) . . ?
C6B P2 C11 112.1(9) . . ?
C1A P2 C11 104.0(3) . . ?
C6B P2 C7 102.1(9) . . ?
C1A P2 C7 102.4(3) . . ?
C11 P2 C7 112.66(18) . . ?
C6B P2 Au1 114.7(9) . . ?
C1A P2 Au1 122.4(3) . . ?
C11 P2 Au1 106.04(14) . . ?
C7 P2 Au1 109.38(13) . . ?
C8 B2 B4 106.0(3) . . ?
C8 B2 B10 58.4(2) . . ?
B4 B2 B10 108.2(4) . . ?
C8 B2 B9 105.2(3) . . ?
B4 B2 B9 59.9(3) . . ?
B10 B2 B9 60.2(3) . . ?
C8 B2 B3 59.6(2) . . ?
B4 B2 B3 59.8(3) . . ?
B10 B2 B3 107.8(3) . . ?
B9 B2 B3 107.5(4) . . ?
C8 B3 B6 106.2(3) . . ?
C8 B3 B4 105.7(3) . . ?
B6 B3 B4 61.0(3) . . ?
C8 B3 B2 59.1(3) . . ?
B6 B3 B2 109.0(4) . . ?
B4 B3 B2 59.8(3) . . ?
C8 B3 B8 59.1(2) . . ?
B6 B3 B8 60.3(3) . . ?
B4 B3 B8 108.9(4) . . ?
B2 B3 B8 108.6(3) . . ?
B2 B4 B3 60.4(3) . . ?
B2 B4 B9 60.2(3) . . ?
B3 B4 B9 108.2(4) . . ?
B2 B4 B5 108.6(3) . . ?
B3 B4 B5 107.6(3) . . ?
B9 B4 B5 60.4(3) . . ?
B2 B4 B6 108.2(3) . . ?
B3 B4 B6 59.4(3) . . ?
B9 B4 B6 108.3(3) . . ?
B5 B4 B6 59.9(3) . . ?
C7 B5 B4 105.0(4) . . ?
C7 B5 B7 58.9(2) . . ?
B4 B5 B7 108.1(4) . . ?
C7 B5 B6 105.3(3) . . ?
B4 B5 B6 60.6(3) . . ?
B7 B5 B6 59.8(3) . . ?
C7 B5 B9 58.8(3) . . ?
B4 B5 B9 59.6(3) . . ?
B7 B5 B9 107.9(3) . . ?
B6 B5 B9 108.2(4) . . ?
B3 B6 B7 107.8(3) . . ?
B3 B6 B8 60.2(3) . . ?
B7 B6 B8 60.0(3) . . ?
B3 B6 B5 107.3(4) . . ?
B7 B6 B5 59.9(3) . . ?
B8 B6 B5 107.9(3) . . ?
B3 B6 B4 59.5(3) . . ?
B7 B6 B4 107.3(3) . . ?
B8 B6 B4 107.7(4) . . ?
B5 B6 B4 59.5(3) . . ?
B1 C7 B10 62.9(2) . . ?
B1 C7 B7 62.2(2) . . ?
B10 C7 B7 113.1(3) . . ?
B1 C7 B9 113.4(3) . . ?
B10 C7 B9 61.7(3) . . ?
B7 C7 B9 111.9(3) . . ?
B1 C7 B5 112.5(3) . . ?
B10 C7 B5 112.0(3) . . ?
B7 C7 B5 61.2(3) . . ?
B9 C7 B5 61.5(3) . . ?
B1 C7 P2 119.8(3) . . ?
B10 C7 P2 113.1(3) . . ?
B7 C7 P2 125.9(3) . . ?
B9 C7 P2 113.9(3) . . ?
B5 C7 P2 121.8(3) . . ?
C7 B7 B6 106.4(3) . . ?
C7 B7 B5 59.9(3) . . ?
B6 B7 B5 60.3(3) . . ?
C7 B7 B8 105.3(3) . . ?
B6 B7 B8 60.2(3) . . ?
B5 B7 B8 108.4(3) . . ?
C7 B7 B1 58.1(2) . . ?
B6 B7 B1 108.5(3) . . ?
B5 B7 B1 108.2(3) . . ?
B8 B7 B1 60.2(3) . . ?
B10 C8 B1 62.8(2) . . ?
B10 C8 B2 61.6(3) . . ?
B1 C8 B2 112.8(3) . . ?
B10 C8 B8 113.3(3) . . ?
B1 C8 B8 61.9(2) . . ?
B2 C8 B8 112.2(3) . . ?
B10 C8 B3 111.8(3) . . ?
B1 C8 B3 111.8(3) . . ?
B2 C8 B3 61.3(3) . . ?
B8 C8 B3 61.4(3) . . ?
B10 C8 P1 117.1(3) . . ?
B1 C8 P1 124.7(3) . . ?
B2 C8 P1 112.5(3) . . ?
B8 C8 P1 123.7(3) . . ?
B3 C8 P1 116.9(3) . . ?
C8 B8 B7 105.2(3) . . ?
C8 B8 B3 59.5(2) . . ?
B7 B8 B3 107.0(3) . . ?
C8 B8 B6 105.8(3) . . ?
B7 B8 B6 59.8(3) . . ?
B3 B8 B6 59.4(3) . . ?
C8 B8 B1 58.7(2) . . ?
B7 B8 B1 59.9(3) . . ?
B3 B8 B1 107.7(3) . . ?
B6 B8 B1 107.9(3) . . ?
C7 B9 B4 105.9(3) . . ?
C7 B9 B2 105.4(3) . . ?
B4 B9 B2 59.8(3) . . ?
C7 B9 B10 58.9(2) . . ?
B4 B9 B10 107.8(4) . . ?
B2 B9 B10 59.7(3) . . ?
C7 B9 B5 59.7(3) . . ?
B4 B9 B5 59.9(3) . . ?
B2 B9 B5 107.9(4) . . ?
B10 B9 B5 108.3(3) . . ?
C8 B10 C7 103.1(3) . . ?
C8 B10 B2 60.0(2) . . ?
C7 B10 B2 106.1(3) . . ?
C8 B10 B9 106.4(3) . . ?
C7 B10 B9 59.5(3) . . ?
B2 B10 B9 60.1(3) . . ?
C8 B10 B1 59.1(2) . . ?
C7 B10 B1 58.0(2) . . ?
B2 B10 B1 108.5(3) . . ?
B9 B10 B1 107.6(3) . . ?
C16 C11 C12 119.9(4) . . ?
C16 C11 P2 122.7(3) . . ?
C12 C11 P2 117.2(3) . . ?
C13 C12 C11 117.5(4) . . ?
C13 C12 C23 118.0(4) . . ?
C11 C12 C23 124.4(4) . . ?
C14 C13 C12 122.1(5) . . ?
C15 C14 C13 119.4(5) . . ?
C14 C15 C16 120.3(5) . . ?
C15 C16 C11 120.8(4) . . ?
C25 C24 C29 120.1(3) . . ?
C25 C24 P1 122.3(3) . . ?
C29 C24 P1 117.4(3) . . ?
C26 C25 C24 120.3(4) . . ?
C27 C26 C25 119.6(4) . . ?
C26 C27 C28 120.1(4) . . ?
C27 C28 C29 122.3(4) . . ?
C28 C29 C24 117.5(4) . . ?
C28 C29 C31 118.2(4) . . ?
C24 C29 C31 124.4(4) . . ?
Cl5 C32 Cl5 112.7(5) . 2_655 ?
C6A C1A C2A 120.1(9) . . ?
C6A C1A P2 124.6(7) . . ?
C2A C1A P2 115.1(6) . . ?
C3A C2A C1A 120.6(8) . . ?
C4A C3A C2A 118.2(9) . . ?
C5A C4A C3A 121.3(8) . . ?
C4A C5A C6A 122.0(8) . . ?
C5A C6A C1A 117.6(8) . . ?
C5A C6A C10A 118.8(7) . . ?
C1A C6A C10A 123.5(7) . . ?
C6B C1B C4B 118(2) . . ?
C3B C2B C6B 123(2) . . ?
C3B C2B C7B 121(3) . . ?
C6B C2B C7B 116(2) . . ?
C1B C4B C5B 117.2(18) . . ?
C7B C5B C4B 124(2) . . ?
C2B C6B C1B 124(2) . . ?
C2B C6B P2 122.4(19) . . ?
C1B C6B P2 114.0(18) . . ?
C5B C7B C2B 121(2) . . ?
C18 C17 C22 119.4(5) . . ?
C18 C17 P1 125.5(4) . . ?
C22 C17 P1 114.9(4) . . ?
C19 C18 C17 118.2(5) . . ?
C19 C18 C30 117.5(5) . . ?
C17 C18 C30 124.3(4) . . ?
C18 C19 C20 122.0(6) . . ?
C21 C20 C19 119.6(5) . . ?
C20 C21 C22 119.5(5) . . ?
C21 C22 C17 121.3(5) . . ?
C6C C1C C2C 121.0(16) . . ?
C6C C1C P1 115.2(16) . . ?
C2C C1C P1 123.2(17) . . ?
C1C C2C C3C 117.8(16) . . ?
C1C C2C C7C 125(2) . . ?
C3C C2C C7C 118(2) . . ?
C4C C3C C2C 121.4(16) . . ?
C3C C4C C5C 120.1(16) . . ?
C6C C5C C4C 118.5(16) . . ?
C5C C6C C1C 120.6(16) . . ?

loop_
_geom_bond_atom_site_label_1
_geom_bond_atom_site_label_2
_geom_bond_distance
_geom_bond_site_symmetry_2
_geom_bond_publ_flag
Au1 P2 2.2357(11) . ?
Au1 Cl2 2.2775(13) . ?
P1 C17 1.804(5) . ?
P1 C24 1.827(4) . ?
P1 C8 1.876(4) . ?
P1 C1C 1.95(2) . ?
P1 Au2 2.2423(10) . ?
B1 C7 1.702(6) . ?
B1 C8 1.722(6) . ?
B1 B7 1.774(6) . ?
B1 B8 1.779(6) . ?
B1 B10 1.786(6) . ?
Au2 Cl4 2.2813(10) . ?
P2 C6B 1.83(3) . ?
P2 C1A 1.830(10) . ?
P2 C11 1.831(4) . ?
P2 C7 1.877(4) . ?
B2 C8 1.734(6) . ?
B2 B4 1.762(8) . ?
B2 B10 1.762(6) . ?
B2 B9 1.769(7) . ?
B2 B3 1.772(7) . ?
B3 C8 1.741(6) . ?
B3 B6 1.760(8) . ?
B3 B4 1.762(7) . ?
B3 B8 1.774(6) . ?
B4 B9 1.764(7) . ?
B4 B5 1.769(8) . ?
B4 B6 1.789(7) . ?
Cl5 C32 1.733(5) . ?
B5 C7 1.748(6) . ?
B5 B7 1.770(6) . ?
B5 B6 1.776(7) . ?
B5 B9 1.778(8) . ?
B6 B7 1.768(7) . ?
B6 B8 1.775(7) . ?
C7 B10 1.721(6) . ?
C7 B7 1.731(6) . ?
C7 B9 1.732(6) . ?
B7 B8 1.773(7) . ?
C8 B10 1.706(6) . ?
C8 B8 1.735(6) . ?
B9 B10 1.770(7) . ?
C11 C16 1.392(6) . ?
C11 C12 1.408(6) . ?
C12 C13 1.404(7) . ?
C12 C23 1.503(7) . ?
C13 C14 1.381(8) . ?
C14 C15 1.377(7) . ?
C15 C16 1.383(6) . ?
C24 C25 1.396(5) . ?
C24 C29 1.411(5) . ?
C25 C26 1.395(5) . ?
C26 C27 1.370(6) . ?
C27 C28 1.379(6) . ?
C28 C29 1.388(6) . ?
C29 C31 1.506(5) . ?
C1A C6A 1.402(10) . ?
C1A C2A 1.419(11) . ?
C2A C3A 1.393(10) . ?
C3A C4A 1.385(12) . ?
C4A C5A 1.373(14) . ?
C5A C6A 1.390(10) . ?
C6A C10A 1.489(11) . ?
C1B C6B 1.41(3) . ?
C1B C4B 1.42(2) . ?
C2B C3B 1.37(4) . ?
C2B C6B 1.40(3) . ?
C2B C7B 1.44(2) . ?
C4B C5B 1.43(3) . ?
C5B C7B 1.30(4) . ?
C17 C18 1.397(7) . ?
C17 C22 1.409(6) . ?
C18 C19 1.393(7) . ?
C18 C30 1.507(7) . ?
C19 C20 1.394(8) . ?
C20 C21 1.380(8) . ?
C21 C22 1.382(7) . ?
C1C C6C 1.390(13) . ?
C1C C2C 1.392(13) . ?
C2C C3C 1.393(13) . ?
C2C C7C 1.48(5) . ?
C3C C4C 1.392(13) . ?
C4C C5C 1.392(13) . ?
C5C C6C 1.390(13) . ?
